data_1572352
loop_
_publ_author_name
'Saito, Tomoya'
'Yoshida, Masaki'
'Segawa, Kaito'
'Saito, Daisuke'
'Takayama, Junichi'
'Hiura, Satoshi'
'Murayama, Akihiro'
'Lakshan, Nishshanka M.'
'Sameera, W. M. C.'
'Kobayashi, Atsushi'
'Kato, Masako'

_publ_section_title
;
 Thermo-responsive emission induced by different delocalized
 excited-states in isomorphous Pd(ii) and Pt(ii) one-dimensional chains.
;
_journal_issue 35
_journal_name_full 'Chemical science'
_journal_page_first 14497
_journal_page_last 14505
_journal_paper_doi 10.1039/d4sc04497e
_journal_volume 15
_journal_year 2024
_chemical_formula_moiety 'C13 H6 F2 K N3 O Pd'
_chemical_formula_sum 'C13 H8 F2 K N3 O Pd'
_chemical_formula_weight 405.72
_space_group_crystal_system monoclinic
_space_group_IT_number 14
_space_group_name_Hall '-P 2ybc'
_space_group_name_H-M_alt 'P 1 21/c 1'
_atom_sites_solution_hydrogens geom
_atom_sites_solution_primary dual
_audit_creation_date 2023-06-15
_audit_creation_method
;
Olex2 1.5
(compiled 2023.03.06 svn.rbb2c1857 for OlexSys, GUI svn.r6748)
;
_audit_update_record
;
2024-05-24 deposited with the CCDC.	2024-08-13 downloaded from the CCDC.
;
_cell_angle_alpha 90
_cell_angle_beta 94.829(5)
_cell_angle_gamma 90
_cell_formula_units_Z 4
_cell_length_a 19.6899(11)
_cell_length_b 10.2547(5)
_cell_length_c 6.6369(3)
_cell_measurement_reflns_used 4782
_cell_measurement_temperature 100
_cell_measurement_theta_max 75.1340
_cell_measurement_theta_min 2.2160
_cell_volume 1335.33(12)
_computing_cell_refinement 'CrysAlisPro 1.171.42.72a (Rigaku OD, 2022)'
_computing_data_collection 'CrysAlisPro 1.171.42.72a (Rigaku OD, 2022)'
_computing_data_reduction 'CrysAlisPro 1.171.42.72a (Rigaku OD, 2022)'
_computing_molecular_graphics 'Olex2 1.5 (Dolomanov et al., 2009)'
_computing_publication_material 'Olex2 1.5 (Dolomanov et al., 2009)'
_computing_structure_refinement 'SHELXL 2018/3 (Sheldrick, 2015)'
_computing_structure_solution 'SHELXT 2018/2 (Sheldrick, 2018)'
_diffrn_ambient_temperature 100
_diffrn_detector 'Hybrid Pixel Array Detector'
_diffrn_detector_area_resol_mean 10.0000
_diffrn_detector_type HyPix
_diffrn_measured_fraction_theta_full 0.989
_diffrn_measured_fraction_theta_max 0.988
_diffrn_measurement_details
;
List of Runs (angles in degrees, time in seconds):

  # Type    Start    End  Width  t~exp~   \w     \q     \k     \f   Frames
#--------------------------------------------------------------------------
  1  \w    -84.00  -8.00   0.50    2.02    --  -42.55 110.00-148.00  152
  2  \w    -87.00 -19.00   0.50    3.82    --  -84.50 110.00-148.00  136
  3  \w    -31.00  -6.00   0.50    3.82    --  -84.50  30.00  60.00   50
  4  \w    -91.00 -20.00   0.50    2.02    --  -42.55 -57.00 120.00  142
  5  \w     30.00  56.00   0.50    2.02    --   42.55-110.00 117.00   52
  6  \w     59.00  86.00   0.50    2.02    --   42.55-110.00 117.00   54
  7  \w     64.00 112.00   0.50    3.82    --  109.88-110.00 117.00   96
  8  \w     91.00 117.00   0.50    3.82    --  109.88 -61.00  90.00   52
  9  \w     72.00  98.00   0.50    3.82    --  109.88 -94.00 -30.00   52
 10  \w     42.00 109.00   0.50    3.82    --  109.88 -94.00   0.00  134
 11  \w     41.00  77.00   0.50    3.82    --  109.88 -45.00 -30.00   72
 12  \w     34.00  65.00   0.50    3.82    --  109.88 -30.00   0.00   62
 13  \w     31.00  58.00   0.50    3.82    --  109.88 -30.00 -60.00   54
 14  \w     33.00  66.00   0.50    3.82    --  109.88 -30.00-120.00   66
 15  \w     45.00  72.00   0.50    3.82    --  109.88 -45.00-180.00   54
 16  \w     34.00  66.00   0.50    3.82    --  109.88 -30.00-150.00   64
 17  \w     35.00  64.00   0.50    3.82    --  109.88 -30.00 -90.00   58
 18  \w     33.00  64.00   0.50    3.82    --  109.88 -30.00-180.00   62
 19  \w    109.00 160.00   0.50    3.82    --  109.88 110.00-148.00  102
 20  \w     74.00 114.00   0.50    2.02    --   42.55 125.00   0.00   80
 21  \w     72.00 115.00   0.50    2.02    --   42.55 125.00-180.00   86
 22  \w     32.00  58.00   0.50    3.82    --  109.88 -30.00  60.00   52
 23  \w     33.00  66.00   0.50    3.82    --  109.88 -30.00 120.00   66
 24  \w     46.00  81.00   0.50    3.82    --  109.88 -61.00  90.00   70
 25  \w     45.00  70.00   0.50    3.82    --  109.88 -45.00 150.00   50
 26  \w     32.00  63.00   0.50    3.82    --  109.88 -30.00 150.00   62
 27  \w    -98.00 -70.00   0.50    2.02    --  -42.55-125.00-180.00   56
 28  \w   -144.00-119.00   0.50    3.82    --  -84.50-110.00 117.00   50
;
_diffrn_measurement_device 'four-circle diffractometer'
_diffrn_measurement_device_type 'XtaLAB Synergy, Single source at home/near, HyPix'
_diffrn_measurement_method '\w scans'
_diffrn_orient_matrix_type 'CrysAlisPro convention (1999,Acta A55,543-557)'
_diffrn_orient_matrix_UB_11 -0.0136964000
_diffrn_orient_matrix_UB_12 -0.1419021000
_diffrn_orient_matrix_UB_13 0.0605157000
_diffrn_orient_matrix_UB_21 -0.0724951000
_diffrn_orient_matrix_UB_22 0.0388001000
_diffrn_orient_matrix_UB_23 0.0487557000
_diffrn_orient_matrix_UB_31 -0.0268887000
_diffrn_orient_matrix_UB_32 -0.0304187000
_diffrn_orient_matrix_UB_33 -0.2196038000
_diffrn_radiation_monochromator mirror
_diffrn_radiation_probe x-ray
_diffrn_radiation_type 'Cu K\a'
_diffrn_radiation_wavelength 1.54184
_diffrn_reflns_av_R_equivalents 0.0496
_diffrn_reflns_av_unetI/netI 0.0360
_diffrn_reflns_Laue_measured_fraction_full 0.989
_diffrn_reflns_Laue_measured_fraction_max 0.988
_diffrn_reflns_limit_h_max 22
_diffrn_reflns_limit_h_min -23
_diffrn_reflns_limit_k_max 11
_diffrn_reflns_limit_k_min -12
_diffrn_reflns_limit_l_max 5
_diffrn_reflns_limit_l_min -7
_diffrn_reflns_number 6944
_diffrn_reflns_point_group_measured_fraction_full 0.989
_diffrn_reflns_point_group_measured_fraction_max 0.988
_diffrn_reflns_theta_full 67.684
_diffrn_reflns_theta_max 68.236
_diffrn_reflns_theta_min 4.507
_diffrn_source 'micro-focus sealed X-ray tube'
_diffrn_source_type 'PhotonJet (Cu) X-ray Source'
_exptl_absorpt_coefficient_mu 14.257
_exptl_absorpt_correction_T_max 1.000
_exptl_absorpt_correction_T_min 0.102
_exptl_absorpt_correction_type gaussian
_exptl_absorpt_process_details
;
CrysAlisPro 1.171.42.72a (Rigaku Oxford Diffraction, 2022)
Numerical absorption correction based on gaussian integration over
a multifaceted crystal model
Empirical absorption correction using spherical harmonics,
implemented in SCALE3 ABSPACK scaling algorithm.
;
_exptl_crystal_colour yellow
_exptl_crystal_colour_primary yellow
_exptl_crystal_density_diffrn 2.018
_exptl_crystal_description needle
_exptl_crystal_F_000 792
_exptl_crystal_size_max 0.418
_exptl_crystal_size_mid 0.059
_exptl_crystal_size_min 0.057
_refine_diff_density_max 1.669
_refine_diff_density_min -2.177
_refine_diff_density_rms 0.262
_refine_ls_extinction_method none
_refine_ls_goodness_of_fit_ref 1.191
_refine_ls_hydrogen_treatment constr
_refine_ls_matrix_type full
_refine_ls_number_parameters 228
_refine_ls_number_reflns 2410
_refine_ls_number_restraints 231
_refine_ls_restrained_S_all 1.135
_refine_ls_R_factor_all 0.1117
_refine_ls_R_factor_gt 0.1091
_refine_ls_shift/su_max 0.000
_refine_ls_shift/su_mean 0.000
_refine_ls_structure_factor_coef Fsqd
_refine_ls_weighting_details 'w=1/[\s^2^(Fo^2^)+87.8158P] where P=(Fo^2^+2Fc^2^)/3'
_refine_ls_weighting_scheme calc
_refine_ls_wR_factor_gt 0.2349
_refine_ls_wR_factor_ref 0.2357
_reflns_Friedel_coverage 0.000
_reflns_number_gt 2257
_reflns_number_total 2410
_reflns_threshold_expression 'I > 2\s(I)'
_cod_data_source_file d4sc04497e2.cif
_cod_data_source_block Pd-dFppy_100K
_cod_depositor_comments 'Adding full bibliography for 1572345--1572356.cif.'
_cod_database_code 1572352
_shelx_shelxl_version_number 2018/3
_chemical_oxdiff_formula 'K Pd C13 N3 H6 F2 O'
_chemical_oxdiff_usercomment 100K
_shelx_space_group_comment
;
The symmetry employed for this shelxl refinement is uniquely defined
by the following loop, which should always be used as a source of
symmetry information in preference to the above space-group names.
They are only intended as comments.
;
_olex2_refinement_description
;
1. Fixed Uiso
 At 1.2 times of:
  All C(H) groups, All C(H,H) groups
2. Shared sites
{N1, C11A}
{C11, N1A}
3. Uiso/Uaniso restraints and constraints
C11A \\sim C1 \\sim C2 \\sim C3 \\sim C4 \\sim C5 \\sim F1A \\sim F2A \\sim C6
\\sim C7 \\sim C8 \\sim C9 \\sim C10 \\sim C11 \\sim F1 \\sim F2: within 1.7A
with sigma of 0.04 and sigma for terminal atoms of 0.08 within 1.7A
Uanis(N1) = Uanis(C11A)
Uanis(C11) = Uanis(N1A)
4. Rigid body (RIGU) restrains
 C11A, C1, C2, C3, C4, C5, F1A, F2A, C6, C7, C8, C9, C10, C11, F1, F2
 with sigma for 1-2 distances of 0.004 and sigma for 1-3 distances of 0.004
5. Others
 Sof(H1B)=Sof(H7)=Sof(H9)=Sof(H10A)=Sof(F1A)=Sof(F2A)=Sof(N1A)=Sof(C11A)=1-
 FVAR(1)
 Sof(H1A)=Sof(H2)=Sof(H4)=Sof(H10)=Sof(F1)=Sof(F2)=Sof(N1)=Sof(C11)=FVAR(1)
 Sof(K1A)=Sof(O1A)=1-FVAR(2)
 Sof(K1)=Sof(O1)=FVAR(2)
6.a Aromatic/amide H refined with riding coordinates:
 C1(H1A), C1(H1B), C2(H2), C3(H3), C4(H4), C7(H7), C8(H8), C9(H9), C10(H10),
 C10(H10A)
;
_olex2_submission_special_instructions 'No special instructions were received'
_oxdiff_exptl_absorpt_empirical_details
;
Empirical correction (ABSPACK) includes:
- Absorption correction using spherical harmonics
- Frame scaling
;
_oxdiff_exptl_absorpt_empirical_full_max 2.291
_oxdiff_exptl_absorpt_empirical_full_min 0.555

loop_
_space_group_symop_operation_xyz
'x, y, z'
'-x, y+1/2, -z+1/2'
'-x, -y, -z'
'x, -y-1/2, z-1/2'

loop_
_atom_site_label
_atom_site_type_symbol
_atom_site_fract_x
_atom_site_fract_y
_atom_site_fract_z
_atom_site_U_iso_or_equiv
_atom_site_adp_type
_atom_site_occupancy
_atom_site_site_symmetry_order
_atom_site_calc_flag
_atom_site_refinement_flags_posn
_atom_site_refinement_flags_adp
_atom_site_refinement_flags_occupancy
_atom_site_disorder_assembly
_atom_site_disorder_group
Pd1 Pd 0.70364(6) 0.24772(12) 0.80038(16) 0.0219(3) Uani 1 1 d . . . . .
N2 N 0.5557(8) 0.3787(14) 0.765(2) 0.033(3) Uani 1 1 d . . . . .
N3 N 0.6408(8) -0.0371(14) 0.786(2) 0.035(3) Uani 1 1 d . . . . .
C1 C 0.7195(10) 0.5403(17) 0.804(2) 0.032(3) Uani 1 1 d . U . . .
H1A H 0.671124 0.541878 0.794912 0.039 Uiso 0.788(18) 1 calc R U P A 1
H1B H 0.671124 0.541878 0.794912 0.039 Uiso 0.212(18) 1 calc R U P A 2
C2 C 0.7559(12) 0.660(2) 0.810(3) 0.050(4) Uani 1 1 d . U . . .
H2 H 0.731966 0.740237 0.797678 0.060 Uiso 0.788(18) 1 calc R U P A 1
C3 C 0.8267(12) 0.659(2) 0.833(4) 0.056(5) Uani 1 1 d . U . . .
H3 H 0.852280 0.737725 0.841567 0.067 Uiso 1 1 calc R U . . .
C4 C 0.8585(12) 0.537(2) 0.844(3) 0.049(4) Uani 1 1 d . U . . .
H4 H 0.906802 0.532703 0.861481 0.059 Uiso 0.788(18) 1 calc R U P A 1
C5 C 0.8226(9) 0.4231(19) 0.832(2) 0.033(3) Uani 1 1 d . U . . .
C6 C 0.8482(9) 0.2879(19) 0.837(2) 0.031(3) Uani 1 1 d . U . . .
C7 C 0.9181(9) 0.255(2) 0.851(2) 0.037(3) Uani 1 1 d . U . . .
H7 H 0.950030 0.324559 0.853517 0.044 Uiso 0.212(18) 1 calc R U P A 2
C8 C 0.9424(9) 0.135(2) 0.860(3) 0.036(3) Uani 1 1 d . U . . .
H8 H 0.989933 0.116921 0.876038 0.044 Uiso 1 1 calc R U . . .
C9 C 0.8943(10) 0.037(2) 0.844(3) 0.042(4) Uani 1 1 d . U . . .
H9 H 0.910103 -0.050955 0.842784 0.051 Uiso 0.212(18) 1 calc R U P A 2
C10 C 0.8241(9) 0.0571(19) 0.830(2) 0.032(3) Uani 1 1 d . U . . .
H10 H 0.792721 -0.013407 0.823573 0.038 Uiso 0.788(18) 1 calc R U P A 1
H10A H 0.792721 -0.013407 0.823573 0.038 Uiso 0.212(18) 1 calc R U P A 2
C12 C 0.6093(8) 0.3289(19) 0.775(2) 0.029(4) Uani 1 1 d . . . . .
C13 C 0.6646(8) 0.0643(17) 0.792(2) 0.026(4) Uani 1 1 d . . . . .
F1 F 0.9171(7) -0.0840(15) 0.854(2) 0.048(4) Uani 0.788(18) 1 d . U P A 1
F2 F 0.9659(6) 0.3620(15) 0.866(2) 0.042(3) Uani 0.788(18) 1 d . U P A 1
N1 N 0.7518(8) 0.4260(15) 0.812(2) 0.030(3) Uani 0.788(18) 1 d . . P A 1
C11 C 0.8030(8) 0.1830(17) 0.825(2) 0.027(3) Uani 0.788(18) 1 d . U P A 1
F1A F 0.733(3) 0.756(6) 0.832(8) 0.057(12) Uani 0.212(18) 1 d . U P A 2
F2A F 0.934(3) 0.506(6) 0.873(8) 0.053(12) Uani 0.212(18) 1 d . U P A 2
N1A N 0.8030(8) 0.1830(17) 0.825(2) 0.027(3) Uani 0.212(18) 1 d . . P A 2
C11A C 0.7518(8) 0.4260(15) 0.812(2) 0.030(3) Uani 0.212(18) 1 d . U P A 2
K1 K 0.4955(4) 0.6179(7) 0.6733(15) 0.029(3) Uani 0.490(18) 1 d . . P B 3
O1 O 0.5835(14) 0.774(3) 0.476(4) 0.033(7) Uani 0.490(18) 1 d . . P B 3
K1A K 0.4958(4) 0.6181(7) 0.8234(16) 0.033(3) Uani 0.510(18) 1 d . . P B 4
O1A O 0.5858(13) 0.727(3) 0.569(4) 0.034(7) Uani 0.510(18) 1 d . . P B 4

loop_
_atom_site_aniso_label
_atom_site_aniso_U_11
_atom_site_aniso_U_22
_atom_site_aniso_U_33
_atom_site_aniso_U_23
_atom_site_aniso_U_13
_atom_site_aniso_U_12
Pd1 0.0263(6) 0.0234(6) 0.0164(6) -0.0003(5) 0.0033(4) -0.0013(5)
N2 0.042(9) 0.017(7) 0.043(9) 0.007(6) 0.010(7) -0.003(6)
N3 0.042(9) 0.021(8) 0.043(9) -0.003(6) 0.007(7) -0.004(7)
C1 0.046(8) 0.032(6) 0.019(7) -0.001(6) 0.006(7) 0.003(5)
C2 0.065(8) 0.037(7) 0.048(11) -0.008(9) 0.013(9) -0.007(7)
C3 0.064(8) 0.042(8) 0.061(12) 0.002(9) 0.008(9) -0.017(7)
C4 0.054(8) 0.047(7) 0.048(10) 0.002(8) 0.012(8) -0.015(6)
C5 0.041(6) 0.040(6) 0.017(7) -0.003(6) 0.005(6) -0.005(5)
C6 0.032(6) 0.047(6) 0.016(7) -0.003(6) 0.003(5) -0.001(4)
C7 0.030(6) 0.057(7) 0.023(8) 0.007(7) 0.004(6) -0.002(5)
C8 0.027(7) 0.058(7) 0.023(8) 0.007(7) 0.001(6) 0.002(5)
C9 0.032(6) 0.049(7) 0.045(10) 0.012(8) -0.001(7) 0.006(5)
C10 0.031(6) 0.039(7) 0.024(8) 0.001(7) -0.006(6) 0.002(5)
C12 0.018(8) 0.041(10) 0.029(9) -0.007(8) 0.003(6) 0.004(7)
C13 0.027(8) 0.030(10) 0.021(8) 0.001(7) 0.001(6) 0.004(7)
F1 0.035(7) 0.047(7) 0.061(9) 0.005(7) -0.007(7) 0.009(5)
F2 0.026(6) 0.058(8) 0.042(8) 0.009(7) 0.010(6) 0.000(5)
N1 0.043(6) 0.030(6) 0.019(6) 0.002(6) 0.007(5) 0.000(5)
C11 0.030(6) 0.039(6) 0.013(6) 0.001(6) -0.001(6) 0.000(5)
F1A 0.09(2) 0.034(9) 0.05(3) 0.003(15) 0.04(2) 0.000(13)
F2A 0.052(10) 0.06(3) 0.05(3) 0.02(2) 0.015(15) -0.017(11)
N1A 0.030(6) 0.039(6) 0.013(6) 0.001(6) -0.001(6) 0.000(5)
C11A 0.043(6) 0.030(6) 0.019(6) 0.002(6) 0.007(5) 0.000(5)
K1 0.043(4) 0.019(4) 0.025(7) 0.000(3) 0.001(3) 0.002(3)
O1 0.030(13) 0.06(2) 0.013(16) -0.009(13) -0.002(12) -0.001(13)
K1A 0.041(4) 0.021(4) 0.037(8) -0.003(3) 0.011(3) 0.002(3)
O1A 0.031(13) 0.05(2) 0.018(16) -0.013(13) 0.003(12) -0.001(13)

loop_
_atom_type_symbol
_atom_type_description
_atom_type_scat_dispersion_real
_atom_type_scat_dispersion_imag
_atom_type_scat_source
C C 0.0181 0.0091 'International Tables Vol C Tables 4.2.6.8 and 6.1.1.4'
H H 0.0000 0.0000 'International Tables Vol C Tables 4.2.6.8 and 6.1.1.4'
F F 0.0727 0.0534 'International Tables Vol C Tables 4.2.6.8 and 6.1.1.4'
K K 0.3868 1.0657 'International Tables Vol C Tables 4.2.6.8 and 6.1.1.4'
N N 0.0311 0.0180 'International Tables Vol C Tables 4.2.6.8 and 6.1.1.4'
O O 0.0492 0.0322 'International Tables Vol C Tables 4.2.6.8 and 6.1.1.4'
Pd Pd 0.1215 3.9337 'International Tables Vol C Tables 4.2.6.8 and 6.1.1.4'

loop_
_exptl_crystal_face_index_h
_exptl_crystal_face_index_k
_exptl_crystal_face_index_l
_exptl_crystal_face_perp_dist
-4 -1 -4 0.1809
4 -6 0 0.0019
1 0 -4 0.1884
-11 -3 0 0.0382
-1 0 4 0.2223
11 3 0 0.0212
-4 6 0 0.0475
-4 6 0 0.0420

loop_
_geom_angle_atom_site_label_1
_geom_angle_atom_site_label_2
_geom_angle_atom_site_label_3
_geom_angle
_geom_angle_site_symmetry_1
_geom_angle_site_symmetry_3
_geom_angle_publ_flag
C12 Pd1 C13 92.0(7) . . ?
C12 Pd1 N1 93.1(7) . . ?
C12 Pd1 C11 174.6(7) . . ?
C12 Pd1 N1A 174.6(7) . . ?
C12 Pd1 C11A 93.1(7) . . ?
C13 Pd1 N1 174.8(6) . . ?
C13 Pd1 C11 93.4(7) . . ?
C13 Pd1 N1A 93.4(7) . . ?
C13 Pd1 C11A 174.8(6) . . ?
N1 Pd1 C11 81.5(6) . . ?
C11A Pd1 N1A 81.5(6) . . ?
C12 N2 K1 106.8(12) . 3_666 ?
C12 N2 K1 140.2(13) . . ?
C12 N2 K1 84.9(12) . 2_646 ?
C12 N2 K1A 84.7(12) . 2_646 ?
C12 N2 K1A 109.0(12) . 3_667 ?
C12 N2 K1A 140.7(13) . . ?
C13 N3 K1 83.5(11) . 2_646 ?
C13 N3 K1A 83.5(11) . 2_646 ?
C2 C1 H1A 119.3 . . ?
C2 C1 H1B 119.3 . . ?
N1 C1 H1A 119.3 . . ?
N1 C1 C2 121.4(18) . . ?
C11A C1 H1B 119.3 . . ?
C11A C1 C2 121.4(18) . . ?
C1 C2 H2 120.1 . . ?
C3 C2 C1 120(2) . . ?
C3 C2 H2 120.1 . . ?
F1A C2 C1 124(4) . . ?
F1A C2 C3 114(4) . . ?
C2 C3 H3 121.6 . . ?
C2 C3 C4 117(2) . . ?
C4 C3 H3 121.6 . . ?
C3 C4 H4 118.8 . . ?
C3 C4 F2A 129(3) . . ?
C5 C4 C3 122(2) . . ?
C5 C4 H4 118.8 . . ?
C5 C4 F2A 109(3) . . ?
C4 C5 C6 129.0(18) . . ?
C4 C5 N1 119.9(19) . . ?
C4 C5 C11A 119.9(19) . . ?
N1 C5 C6 111.2(15) . . ?
C11A C5 C6 111.2(15) . . ?
C7 C6 C5 123.7(17) . . ?
C11 C6 C5 120.6(15) . . ?
C11 C6 C7 115.7(17) . . ?
N1A C6 C5 120.6(15) . . ?
N1A C6 C7 115.7(17) . . ?
C6 C7 H7 117.5 . . ?
C6 C7 F2 116.7(18) . . ?
C8 C7 C6 124.9(19) . . ?
C8 C7 H7 117.5 . . ?
C8 C7 F2 118.3(16) . . ?
C7 C8 H8 122.2 . . ?
C7 C8 C9 115.6(17) . . ?
C9 C8 H8 122.2 . . ?
C8 C9 H9 117.8 . . ?
C8 C9 C10 124(2) . . ?
C10 C9 H9 117.8 . . ?
F1 C9 C8 116.8(17) . . ?
F1 C9 C10 118.6(19) . . ?
C9 C10 H10 121.8 . . ?
C9 C10 H10A 121.8 . . ?
C11 C10 C9 116.5(18) . . ?
C11 C10 H10 121.8 . . ?
N1A C10 C9 116.5(18) . . ?
N1A C10 H10A 121.8 . . ?
Pd1 C12 K1 127.0(7) . 3_666 ?
Pd1 C12 K1 109.0(8) . 2_646 ?
Pd1 C12 K1A 109.2(7) . 2_646 ?
N2 C12 Pd1 177.8(16) . . ?
N2 C12 K1 72.5(11) . 2_646 ?
N2 C12 K1 54.6(11) . 3_666 ?
N2 C12 K1A 72.7(11) . 2_646 ?
Pd1 C13 K1 102.1(6) . 2_646 ?
Pd1 C13 K1A 102.0(6) . 2_646 ?
N3 C13 Pd1 178.0(15) . . ?
N3 C13 K1 75.9(11) . 2_646 ?
N3 C13 K1A 75.9(11) . 2_646 ?
C1 N1 Pd1 124.3(13) . . ?
C1 N1 C5 119.6(16) . . ?
C5 N1 Pd1 116.0(12) . . ?
C6 C11 Pd1 110.7(12) . . ?
C10 C11 Pd1 126.6(13) . . ?
C10 C11 C6 122.7(16) . . ?
C6 N1A Pd1 110.7(12) . . ?
C10 N1A Pd1 126.6(13) . . ?
C10 N1A C6 122.7(16) . . ?
C1 C11A Pd1 124.3(13) . . ?
C1 C11A C5 119.6(16) . . ?
C5 C11A Pd1 116.0(12) . . ?
N2 K1 N2 92.0(5) 2_656 3_666 ?
N2 K1 N2 109.0(4) . 3_666 ?
N2 K1 N2 159.0(4) . 2_656 ?
N2 K1 N3 98.3(5) 2_656 2_656 ?
N2 K1 N3 83.5(4) . 2_656 ?
N2 K1 N3 82.5(4) 3_666 2_656 ?
N2 K1 C12 18.6(4) 3_666 3_666 ?
N2 K1 C12 85.7(5) 3_666 2_656 ?
N2 K1 C12 153.0(6) . 2_656 ?
N2 K1 C12 122.2(5) . 3_666 ?
N2 K1 C12 77.9(5) 2_656 3_666 ?
N2 K1 C12 22.6(4) 2_656 2_656 ?
N2 K1 C13 79.7(4) 3_666 2_656 ?
N2 K1 C13 103.7(5) . 2_656 ?
N2 K1 C13 78.1(5) 2_656 2_656 ?
N2 K1 K1 51.3(4) 3_666 3_666 ?
N2 K1 K1 143.3(6) 2_656 3_666 ?
N2 K1 K1 136.3(4) 3_666 4_576 ?
N2 K1 K1 134.6(4) . 4_575 ?
N2 K1 K1 57.6(4) . 3_666 ?
N2 K1 K1 63.2(4) 2_656 4_575 ?
N2 K1 K1 42.5(3) 3_666 4_575 ?
N2 K1 K1 44.3(4) 2_656 4_576 ?
N2 K1 K1 114.8(4) . 4_576 ?
N2 K1 O1 88.0(8) . 4_576 ?
N2 K1 O1 110.0(8) . . ?
N3 K1 C12 73.0(4) 2_656 3_666 ?
N3 K1 C13 20.5(4) 2_656 2_656 ?
N3 K1 K1 116.2(3) 2_656 4_575 ?
N3 K1 K1 101.4(3) 2_656 4_576 ?
N3 K1 K1 77.8(4) 2_656 3_666 ?
C12 K1 N3 76.0(5) 2_656 2_656 ?
C12 K1 C12 68.2(4) 2_656 3_666 ?
C12 K1 C13 55.6(5) 2_656 2_656 ?
C12 K1 K1 132.0(5) 2_656 3_666 ?
C12 K1 K1 44.4(3) 3_666 4_575 ?
C12 K1 K1 54.3(4) 2_656 4_576 ?
C12 K1 K1 121.3(4) 3_666 4_576 ?
C12 K1 K1 71.4(4) 2_656 4_575 ?
C13 K1 C12 65.2(4) 2_656 3_666 ?
C13 K1 K1 103.1(3) 2_656 4_575 ?
C13 K1 K1 92.0(4) 2_656 3_666 ?
C13 K1 K1 89.3(3) 2_656 4_576 ?
O1 K1 O1 74.6(6) 4_576 . ?
K1 O1 K1 101.3(9) 4_575 . ?
N2 K1A N2 159.3(4) . 2_656 ?
N2 K1A N2 92.0(5) 2_656 3_667 ?
N2 K1A N2 108.7(5) . 3_667 ?
N2 K1A N3 82.4(4) 3_667 2_656 ?
N2 K1A N3 83.4(5) . 2_656 ?
N2 K1A N3 98.1(5) 2_656 2_656 ?
N2 K1A C12 84.9(5) 3_667 2_656 ?
N2 K1A C12 153.7(6) . 2_656 ?
N2 K1A C12 22.6(4) 2_656 2_656 ?
N2 K1A C13 103.6(5) . 2_656 ?
N2 K1A C13 78.0(5) 2_656 2_656 ?
N2 K1A C13 79.5(4) 3_667 2_656 ?
N2 K1A K1A 57.5(4) . 3_667 ?
N2 K1A K1A 136.3(4) 3_667 4_575 ?
N2 K1A K1A 42.6(3) 3_667 4_576 ?
N2 K1A K1A 52.9(4) . 3_666 ?
N2 K1A K1A 143.0(5) 2_656 3_667 ?
N2 K1A K1A 63.3(4) 2_656 4_576 ?
N2 K1A K1A 108.3(5) 2_656 3_666 ?
N2 K1A K1A 51.1(4) 3_667 3_667 ?
N2 K1A K1A 134.3(4) . 4_576 ?
N2 K1A K1A 146.8(4) 3_667 3_666 ?
N2 K1A K1A 115.1(4) . 4_575 ?
N2 K1A K1A 44.3(4) 2_656 4_575 ?
N2 K1A O1A 109.3(8) . 4_576 ?
N2 K1A O1A 88.2(8) . . ?
N3 K1A C13 20.5(4) 2_656 2_656 ?
N3 K1A K1A 101.3(3) 2_656 4_575 ?
N3 K1A K1A 116.2(3) 2_656 4_576 ?
N3 K1A K1A 77.8(4) 2_656 3_667 ?
N3 K1A K1A 69.1(3) 2_656 3_666 ?
C12 K1A N3 75.9(5) 2_656 2_656 ?
C12 K1A C13 55.5(5) 2_656 2_656 ?
C12 K1A K1A 55.0(4) 2_656 4_575 ?
C12 K1A K1A 131.1(5) 2_656 3_667 ?
C12 K1A K1A 70.8(4) 2_656 4_576 ?
C12 K1A K1A 103.6(5) 2_656 3_666 ?
C13 K1A K1A 89.3(3) 2_656 4_575 ?
C13 K1A K1A 79.3(4) 2_656 3_666 ?
C13 K1A K1A 91.8(4) 2_656 3_667 ?
C13 K1A K1A 103.1(3) 2_656 4_576 ?
O1A K1A O1A 73.8(6) . 4_576 ?

loop_
_geom_bond_atom_site_label_1
_geom_bond_atom_site_label_2
_geom_bond_distance
_geom_bond_site_symmetry_2
_geom_bond_publ_flag
Pd1 C12 2.030(16) . ?
Pd1 C13 2.031(18) . ?
Pd1 N1 2.058(16) . ?
Pd1 C11 2.059(16) . ?
Pd1 N1A 2.059(16) . ?
Pd1 C11A 2.058(16) . ?
N2 C12 1.17(2) . ?
N2 K1 2.995(19) 3_666 ?
N2 K1 2.900(16) 2_646 ?
N2 K1 2.769(16) . ?
N2 K1A 2.765(16) . ?
N2 K1A 2.996(18) 3_667 ?
N2 K1A 2.901(16) 2_646 ?
N3 C13 1.14(2) . ?
N3 K1 3.150(17) 2_646 ?
N3 K1A 3.156(17) 2_646 ?
C1 H1A 0.9500 . ?
C1 H1B 0.9500 . ?
C1 C2 1.42(3) . ?
C1 N1 1.33(2) . ?
C1 C11A 1.33(2) . ?
C2 H2 0.9500 . ?
C2 C3 1.39(3) . ?
C2 F1A 1.11(6) . ?
C3 H3 0.9500 . ?
C3 C4 1.40(3) . ?
C4 H4 0.9500 . ?
C4 C5 1.36(3) . ?
C4 F2A 1.51(6) . ?
C5 C6 1.47(3) . ?
C5 N1 1.39(2) . ?
C5 C11A 1.39(2) . ?
C6 C7 1.41(2) . ?
C6 C11 1.39(2) . ?
C6 N1A 1.39(2) . ?
C7 H7 0.9500 . ?
C7 C8 1.32(3) . ?
C7 F2 1.44(2) . ?
C8 H8 0.9500 . ?
C8 C9 1.38(3) . ?
C9 H9 0.9500 . ?
C9 C10 1.39(2) . ?
C9 F1 1.31(2) . ?
C10 H10 0.9500 . ?
C10 H10A 0.9500 . ?
C10 C11 1.36(3) . ?
C10 N1A 1.36(3) . ?
C12 K1 3.029(19) 2_646 ?
C12 K1 3.516(19) 3_666 ?
C12 K1A 3.025(19) 2_646 ?
C13 K1 3.227(18) 2_646 ?
C13 K1A 3.233(18) 2_646 ?
K1 K1 4.284(9) 4_575 ?
K1 K1 3.353(17) 3_666 ?
K1 K1 4.284(9) 4_576 ?
K1 O1 2.77(3) . ?
K1 O1 2.77(3) 4_576 ?
K1A K1A 4.943(19) 3_666 ?
K1A K1A 3.365(18) 3_667 ?
K1A K1A 4.282(9) 4_576 ?
K1A K1A 4.282(9) 4_575 ?
K1A O1A 2.78(3) . ?
K1A O1A 2.80(3) 4_576 ?

loop_
_geom_torsion_atom_site_label_1
_geom_torsion_atom_site_label_2
_geom_torsion_atom_site_label_3
_geom_torsion_atom_site_label_4
_geom_torsion
_geom_torsion_site_symmetry_1
_geom_torsion_site_symmetry_2
_geom_torsion_site_symmetry_3
_geom_torsion_site_symmetry_4
_geom_torsion_publ_flag
C1 C2 C3 C4 2(3) . . . . ?
C2 C1 N1 Pd1 -179.0(14) . . . . ?
C2 C1 N1 C5 2(2) . . . . ?
C2 C1 C11A Pd1 -179.0(14) . . . . ?
C2 C1 C11A C5 2(2) . . . . ?
C2 C3 C4 C5 0(3) . . . . ?
C2 C3 C4 F2A -179(3) . . . . ?
C3 C4 C5 C6 178.9(19) . . . . ?
C3 C4 C5 N1 -2(3) . . . . ?
C3 C4 C5 C11A -2(3) . . . . ?
C4 C5 C6 C7 -2(3) . . . . ?
C4 C5 C6 C11 178.8(18) . . . . ?
C4 C5 C6 N1A 178.8(18) . . . . ?
C4 C5 N1 Pd1 -178.7(14) . . . . ?
C4 C5 N1 C1 1(2) . . . . ?
C4 C5 C11A Pd1 -178.7(14) . . . . ?
C4 C5 C11A C1 1(2) . . . . ?
C5 C6 C7 C8 178.6(17) . . . . ?
C5 C6 C7 F2 2(2) . . . . ?
C5 C6 C11 Pd1 0.2(18) . . . . ?
C5 C6 C11 C10 -180.0(15) . . . . ?
C5 C6 N1A Pd1 0.2(18) . . . . ?
C5 C6 N1A C10 -180.0(15) . . . . ?
C6 C5 N1 Pd1 0.8(16) . . . . ?
C6 C5 N1 C1 -179.9(14) . . . . ?
C6 C5 C11A Pd1 0.8(16) . . . . ?
C6 C5 C11A C1 -179.9(14) . . . . ?
C6 C7 C8 C9 3(3) . . . . ?
C7 C6 C11 Pd1 -178.8(11) . . . . ?
C7 C6 C11 C10 1(2) . . . . ?
C7 C6 N1A Pd1 -178.8(11) . . . . ?
C7 C6 N1A C10 1(2) . . . . ?
C7 C8 C9 C10 -3(3) . . . . ?
C7 C8 C9 F1 -179.6(18) . . . . ?
C8 C9 C10 C11 2(3) . . . . ?
C8 C9 C10 N1A 2(3) . . . . ?
C9 C10 C11 Pd1 178.9(12) . . . . ?
C9 C10 C11 C6 -1(2) . . . . ?
C9 C10 N1A Pd1 178.9(12) . . . . ?
C9 C10 N1A C6 -1(2) . . . . ?
F1 C9 C10 C11 178.4(17) . . . . ?
F2 C7 C8 C9 -179.8(16) . . . . ?
N1 C1 C2 C3 -3(3) . . . . ?
N1 C5 C6 C7 178.3(15) . . . . ?
N1 C5 C6 C11 -1(2) . . . . ?
C11 C6 C7 C8 -2(3) . . . . ?
C11 C6 C7 F2 -179.2(13) . . . . ?
F1A C2 C3 C4 169(4) . . . . ?
F2A C4 C5 C6 -2(3) . . . . ?
F2A C4 C5 C11A 178(3) . . . . ?
N1A C6 C7 C8 -2(3) . . . . ?
C11A C1 C2 C3 -3(3) . . . . ?
C11A C1 C2 F1A -169(4) . . . . ?
C11A C5 C6 C7 178.3(15) . . . . ?
C11A C5 C6 N1A -1(2) . . . . ?
K1 N2 C12 K1 -80.4(18) . . . 3_666 ?
K1 N2 C12 K1 91.8(7) 2_646 . . 3_666 ?
K1 N2 C12 K1 -91.8(7) 3_666 . . 2_646 ?
K1 N2 C12 K1 -172.2(19) . . . 2_646 ?
K1A N2 C12 K1A 91.5(7) 3_667 . . 2_646 ?
K1A N2 C12 K1A 174.9(19) . . . 2_646 ?

loop_
_exptl_oxdiff_crystal_face_indexfrac_h
_exptl_oxdiff_crystal_face_indexfrac_k
_exptl_oxdiff_crystal_face_indexfrac_l
_exptl_oxdiff_crystal_face_x
_exptl_oxdiff_crystal_face_y
_exptl_oxdiff_crystal_face_z
-3.6864 -0.9078 -3.9647 -0.0606 0.0387 0.9974
4.0773 -6.2618 0.3276 0.8526 -0.5226 0.0089
0.9131 -0.3649 -4.3013 -0.2210 -0.2901 0.9311
-11.4794 -2.8360 -0.2009 0.5475 0.7124 0.4391
-1.0569 0.3299 4.3028 0.2280 0.2992 -0.9265
11.4794 2.8360 0.2009 -0.5475 -0.7124 -0.4391
-3.9367 6.3090 -0.1694 -0.8516 0.5219 -0.0489
-3.8195 6.3397 -0.0396 -0.8497 0.5209 -0.0814
